data_7206466
loop_
_publ_author_name
'Bai, Hong-Ye'
'Yang, Jin'
'Liu, Bo'
'Ma, Jian-Fang'
'Kan, Wei-Qiu'
'Liu, Yun-Yu'
'Liu, Ying-Ying'

_publ_section_title
;
 Syntheses, structures, and photoluminescence of five silver(i)
 coordination polymers based on tetrakis(imidazol-1-ylmethyl)methane
;
_journal_issue 19
_journal_name_full CrystEngComm
_journal_page_first 5877
_journal_paper_doi 10.1039/c0ce00834f
_journal_volume 13
_journal_year 2011
_chemical_formula_moiety 'C4.25 H5 Ag Br N2 '
_chemical_formula_sum 'C4.25 H5 Ag Br N2'
_chemical_formula_weight 271.88
_chemical_name_systematic
;
?
;
_space_group_IT_number 88
_symmetry_cell_setting tetragonal
_symmetry_space_group_name_Hall '-I 4ad'
_symmetry_space_group_name_H-M 'I 41/a :2'
_atom_sites_solution_hydrogens geom
_atom_sites_solution_primary direct
_atom_sites_solution_secondary difmap
_audit_creation_method SHELXL-97
_cell_angle_alpha 90
_cell_angle_beta 90
_cell_angle_gamma 90
_cell_formula_units_Z 16
_cell_length_a 14.335(5)
_cell_length_b 14.335(5)
_cell_length_c 12.058(5)
_cell_measurement_reflns_used 1640
_cell_measurement_temperature 293(2)
_cell_measurement_theta_max 29.2
_cell_measurement_theta_min 4.4
_cell_volume 2477.8(16)
_computing_cell_refinement CrysAlis
_computing_data_collection 'CrysAlis (Oxford Diffraction, 2006)'
_computing_data_reduction CrysAlis
_computing_structure_refinement 'SHELXL-97 (Sheldrick, 1997)'
_computing_structure_solution 'SHELXS-97 (Sheldrick, 1997)'
_diffrn_ambient_temperature 293(2)
_diffrn_detector_area_resol_mean 10.0
_diffrn_measured_fraction_theta_full 0.994
_diffrn_measured_fraction_theta_max 0.977
_diffrn_measurement_device_type 'Oxford Diffraction Gemini R Ultra'
_diffrn_measurement_method '\w scan'
_diffrn_radiation_monochromator graphite
_diffrn_radiation_source 'fine-focus sealed tube'
_diffrn_radiation_type MoK\a
_diffrn_radiation_wavelength 0.71069
_diffrn_reflns_av_R_equivalents 0.0297
_diffrn_reflns_av_sigmaI/netI 0.0194
_diffrn_reflns_limit_h_max 19
_diffrn_reflns_limit_h_min -18
_diffrn_reflns_limit_k_max 19
_diffrn_reflns_limit_k_min -19
_diffrn_reflns_limit_l_max 16
_diffrn_reflns_limit_l_min -16
_diffrn_reflns_number 20585
_diffrn_reflns_theta_full 25.00
_diffrn_reflns_theta_max 29.22
_diffrn_reflns_theta_min 4.42
_exptl_absorpt_coefficient_mu 9.590
_exptl_absorpt_correction_T_max 0.486
_exptl_absorpt_correction_T_min 0.173
_exptl_absorpt_correction_type multi-scan
_exptl_absorpt_process_details
;
CrysAlis (Oxford Diffraction, 2006)
;
_exptl_crystal_colour brown
_exptl_crystal_density_diffrn 2.915
_exptl_crystal_density_method 'not measured'
_exptl_crystal_description plate
_exptl_crystal_F_000 2024
_exptl_crystal_size_max 0.21
_exptl_crystal_size_mid 0.17
_exptl_crystal_size_min 0.08
_refine_diff_density_max 0.583
_refine_diff_density_min -0.710
_refine_diff_density_rms 0.082
_refine_ls_extinction_method none
_refine_ls_goodness_of_fit_ref 1.063
_refine_ls_hydrogen_treatment constr
_refine_ls_matrix_type full
_refine_ls_number_parameters 84
_refine_ls_number_reflns 1640
_refine_ls_number_restraints 0
_refine_ls_restrained_S_all 1.063
_refine_ls_R_factor_all 0.0395
_refine_ls_R_factor_gt 0.0271
_refine_ls_shift/su_max 0.000
_refine_ls_shift/su_mean 0.000
_refine_ls_structure_factor_coef Fsqd
_refine_ls_weighting_details 'calc w=1/[\s^2^(Fo^2^)+(0.0306P)^2^+3.2905P] where P=(Fo^2^+2Fc^2^)/3'
_refine_ls_weighting_scheme calc
_refine_ls_wR_factor_gt 0.0610
_refine_ls_wR_factor_ref 0.0628
_reflns_number_gt 1279
_reflns_number_total 1640
_reflns_threshold_expression >2sigma(I)
_cod_data_source_file c0ce00834f.txt
_cod_data_source_block compound-2
_cod_original_sg_symbol_Hall '-I 4ad''
_cod_original_sg_symbol_H-M 'I 41/a'
_cod_database_code 7206466

loop_
_symmetry_equiv_pos_as_xyz
'x, y, z'
'-x, -y+1/2, z'
'-y+3/4, x+1/4, z+1/4'
'y+1/4, -x+1/4, z+1/4'
'x+1/2, y+1/2, z+1/2'
'-x+1/2, -y+1, z+1/2'
'-y+5/4, x+3/4, z+3/4'
'y+3/4, -x+3/4, z+3/4'
'-x, -y, -z'
'x, y-1/2, -z'
'y-3/4, -x-1/4, -z-1/4'
'-y-1/4, x-1/4, -z-1/4'
'-x+1/2, -y+1/2, -z+1/2'
'x+1/2, y, -z+1/2'
'y-1/4, -x+1/4, -z+1/4'
'-y+1/4, x+1/4, -z+1/4'

loop_
_atom_site_label
_atom_site_type_symbol
_atom_site_fract_x
_atom_site_fract_y
_atom_site_fract_z
_atom_site_U_iso_or_equiv
_atom_site_adp_type
_atom_site_occupancy
_atom_site_symmetry_multiplicity
_atom_site_calc_flag
_atom_site_refinement_flags
Ag1 Ag 0.42483(4) 0.16831(4) 0.29070(5) 0.05823(16) Uani 0.90 1 d P
Ag1' Ag 0.3796(4) 0.1678(3) 0.2802(5) 0.0549(12) Uani 0.10 1 d P
C1 C 0.3530(2) -0.0512(2) 0.0480(2) 0.0318(6) Uani 1 1 d .
H1 H 0.3162 -0.0777 -0.0072 0.038 Uiso 1 1 calc R
C2 C 0.3354(2) 0.0277(2) 0.1060(3) 0.0347(6) Uani 1 1 d .
H2 H 0.2826 0.0647 0.0975 0.042 Uiso 1 1 calc R
C3 C 0.4658(2) -0.0246(2) 0.1634(3) 0.0359(7) Uani 1 1 d .
H3 H 0.5217 -0.0304 0.2019 0.043 Uiso 1 1 calc R
C4 C 0.48460(18) -0.16717(18) 0.0442(2) 0.0251(5) Uani 1 1 d .
H4A H 0.5451 -0.1480 0.0161 0.030 Uiso 1 1 calc R
H4B H 0.4488 -0.1898 -0.0185 0.030 Uiso 1 1 calc R
C5 C 0.5000 -0.2500 0.1250 0.0214(10) Uani 1 4 d S
N1 N 0.40560(18) 0.04495(16) 0.1783(2) 0.0349(6) Uani 1 1 d .
N2 N 0.43721(15) -0.08379(14) 0.08822(18) 0.0242(5) Uani 1 1 d .
Br1 Br 0.36431(2) 0.33775(2) 0.24304(3) 0.04319(12) Uani 1 1 d .

loop_
_atom_site_aniso_label
_atom_site_aniso_U_11
_atom_site_aniso_U_22
_atom_site_aniso_U_33
_atom_site_aniso_U_23
_atom_site_aniso_U_13
_atom_site_aniso_U_12
Ag1 0.0863(4) 0.0363(2) 0.0521(2) -0.01152(15) -0.0139(3) 0.0016(3)
Ag1' 0.078(3) 0.0227(14) 0.064(2) -0.0119(13) -0.029(2) 0.008(2)
C1 0.0296(14) 0.0317(14) 0.0342(15) 0.0044(12) -0.0088(12) 0.0026(12)
C2 0.0335(15) 0.0318(15) 0.0388(16) 0.0069(13) -0.0011(13) 0.0064(12)
C3 0.0318(15) 0.0330(15) 0.0430(17) 0.0052(13) -0.0108(13) 0.0022(13)
C4 0.0266(13) 0.0273(13) 0.0214(12) 0.0024(10) 0.0016(10) 0.0032(10)
C5 0.0228(15) 0.0228(15) 0.019(2) 0.000 0.000 0.000
N1 0.0443(14) 0.0251(12) 0.0353(13) 0.0003(10) -0.0029(11) 0.0015(10)
N2 0.0239(11) 0.0207(10) 0.0279(11) 0.0075(9) 0.0015(9) 0.0055(9)
Br1 0.0507(2) 0.04058(19) 0.03832(19) 0.00753(13) 0.00026(14) 0.00578(14)

loop_
_atom_type_symbol
_atom_type_description
_atom_type_scat_dispersion_real
_atom_type_scat_dispersion_imag
_atom_type_scat_source
C C 0.0033 0.0016 'International Tables Vol C Tables 4.2.6.8 and 6.1.1.4'
H H 0.0000 0.0000 'International Tables Vol C Tables 4.2.6.8 and 6.1.1.4'
N N 0.0061 0.0033 'International Tables Vol C Tables 4.2.6.8 and 6.1.1.4'
Br Br -0.2901 2.4595 'International Tables Vol C Tables 4.2.6.8 and 6.1.1.4'
Ag Ag -0.8971 1.1015 'International Tables Vol C Tables 4.2.6.8 and 6.1.1.4'

loop_
_geom_angle_atom_site_label_1
_geom_angle_atom_site_label_2
_geom_angle_atom_site_label_3
_geom_angle
_geom_angle_site_symmetry_1
_geom_angle_site_symmetry_3
Ag1' Ag1 N1 75.8(4) . .
Ag1' Ag1 Br1 69.3(4) . .
N1 Ag1 Br1 123.53(7) . .
Ag1' Ag1 Br1 96.6(5) . 12_656
N1 Ag1 Br1 110.23(7) . 12_656
Br1 Ag1 Br1 116.57(2) . 12_656
Ag1' Ag1 Ag1 148.9(5) . 12_656
N1 Ag1 Ag1 121.33(7) . 12_656
Br1 Ag1 Ag1 111.156(19) . 12_656
Br1 Ag1 Ag1 54.31(3) 12_656 12_656
Ag1' Ag1 Ag1 96.1(5) . 11_666
N1 Ag1 Ag1 170.04(7) . 11_666
Br1 Ag1 Ag1 56.92(3) . 11_666
Br1 Ag1 Ag1 64.36(3) 12_656 11_666
Ag1 Ag1 Ag1 63.30(3) 12_656 11_666
Ag1' Ag1 Br1 158.1(5) . 2_655
N1 Ag1 Br1 89.18(7) . 2_655
Br1 Ag1 Br1 107.92(2) . 2_655
Br1 Ag1 Br1 103.624(19) 12_656 2_655
Ag1 Ag1 Br1 52.98(3) 12_656 2_655
Ag1 Ag1 Br1 100.157(16) 11_666 2_655
Ag1' Ag1 Ag1' 145.7(5) . 12_656
N1 Ag1 Ag1' 111.13(13) . 12_656
Br1 Ag1 Ag1' 122.86(9) . 12_656
Br1 Ag1 Ag1' 49.16(8) 12_656 12_656
Ag1 Ag1 Ag1' 11.96(8) 12_656 12_656
Ag1 Ag1 Ag1' 72.27(10) 11_666 12_656
Br1 Ag1 Ag1' 54.81(9) 2_655 12_656
Ag1' Ag1 Ag1 132.3(4) . 2_655
N1 Ag1 Ag1 131.51(7) . 2_655
Br1 Ag1 Ag1 62.996(19) . 2_655
Br1 Ag1 Ag1 104.699(16) 12_656 2_655
Ag1 Ag1 Ag1 58.350(14) 12_656 2_655
Ag1 Ag1 Ag1 58.350(14) 11_666 2_655
Br1 Ag1 Ag1 49.895(17) 2_655 2_655
Ag1' Ag1 Ag1 69.34(7) 12_656 2_655
Ag1 Ag1' N1 87.1(5) . .
Ag1 Ag1' Br1 96.3(5) . .
N1 Ag1' Br1 134.8(3) . .
Ag1 Ag1' Br1 70.2(5) . 12_656
N1 Ag1' Br1 107.01(18) . 12_656
Br1 Ag1' Br1 116.52(17) . 12_656
Ag1 Ag1' Ag1 71.9(4) . 11_666
N1 Ag1' Ag1 158.2(2) . 11_666
Br1 Ag1' Ag1 56.03(9) . 11_666
Br1 Ag1' Ag1 60.93(9) 12_656 11_666
C2 C1 N2 105.3(3) . .
C2 C1 H1 127.4 . .
N2 C1 H1 127.4 . .
C1 C2 N1 110.3(3) . .
C1 C2 H2 124.8 . .
N1 C2 H2 124.8 . .
N2 C3 N1 112.2(3) . .
N2 C3 H3 123.9 . .
N1 C3 H3 123.9 . .
N2 C4 C5 117.39(19) . .
N2 C4 H4A 108.0 . .
C5 C4 H4A 108.0 . .
N2 C4 H4B 108.0 . .
C5 C4 H4B 108.0 . .
H4A C4 H4B 107.2 . .
C4 C5 C4 113.22(10) 2_645 15_655
C4 C5 C4 102.2(2) 2_645 .
C4 C5 C4 113.22(10) 15_655 .
C4 C5 C4 113.22(10) 2_645 16_545
C4 C5 C4 102.2(2) 15_655 16_545
C4 C5 C4 113.22(10) . 16_545
C3 N1 C2 104.9(2) . .
C3 N1 Ag1' 142.4(2) . .
C2 N1 Ag1' 112.5(2) . .
C3 N1 Ag1 126.3(2) . .
C2 N1 Ag1 128.6(2) . .
Ag1' N1 Ag1 17.10(12) . .
C3 N2 C1 107.3(2) . .
C3 N2 C4 129.2(2) . .
C1 N2 C4 123.4(2) . .
Ag1' Br1 Ag1 14.40(11) . .
Ag1' Br1 Ag1 74.80(12) . 11_666
Ag1 Br1 Ag1 68.77(2) . 11_666
Ag1' Br1 Ag1' 87.99(14) . 11_666
Ag1 Br1 Ag1' 81.70(11) . 11_666
Ag1 Br1 Ag1' 13.19(10) 11_666 11_666
Ag1' Br1 Ag1 81.51(11) . 2_655
Ag1 Br1 Ag1 67.11(2) . 2_655
Ag1 Br1 Ag1 62.655(19) 11_666 2_655
Ag1' Br1 Ag1 64.26(9) 11_666 2_655

loop_
_geom_bond_atom_site_label_1
_geom_bond_atom_site_label_2
_geom_bond_distance
_geom_bond_site_symmetry_2
Ag1 Ag1' 0.661(4) .
Ag1 N1 2.245(2) .
Ag1 Br1 2.6424(11) .
Ag1 Br1 2.7261(12) 12_656
Ag1 Ag1 3.0327(12) 12_656
Ag1 Ag1 3.0327(12) 11_666
Ag1 Br1 3.0781(12) 2_655
Ag1 Ag1' 3.172(5) 12_656
Ag1 Ag1 3.1827(16) 2_655
Ag1' N1 2.179(5) .
Ag1' Br1 2.487(4) .
Ag1' Br1 2.878(5) 12_656
Ag1' Ag1 3.172(5) 11_666
C1 C2 1.353(4) .
C1 N2 1.383(3) .
C1 H1 0.9300 .
C2 N1 1.354(4) .
C2 H2 0.9300 .
C3 N2 1.307(4) .
C3 N1 1.330(4) .
C3 H3 0.9300 .
C4 N2 1.474(3) .
C4 C5 1.552(3) .
C4 H4A 0.9700 .
C4 H4B 0.9700 .
C5 C4 1.552(3) 2_645
C5 C4 1.552(3) 15_655
C5 C4 1.552(3) 16_545
Br1 Ag1 2.7261(12) 11_666
Br1 Ag1' 2.878(5) 11_666
Br1 Ag1 3.0781(12) 2_655

loop_
_geom_torsion_atom_site_label_1
_geom_torsion_atom_site_label_2
_geom_torsion_atom_site_label_3
_geom_torsion_atom_site_label_4
_geom_torsion
_geom_torsion_site_symmetry_1
_geom_torsion_site_symmetry_4
Br1 Ag1 Ag1' N1 134.8(3) . .
Br1 Ag1 Ag1' N1 -109.25(14) 12_656 .
Ag1 Ag1 Ag1' N1 -128.3(6) 12_656 .
Ag1 Ag1 Ag1' N1 -174.06(9) 11_666 .
Br1 Ag1 Ag1' N1 48.1(11) 2_655 .
Ag1' Ag1 Ag1' N1 -106.8(6) 12_656 .
Ag1 Ag1 Ag1' N1 134.0(4) 2_655 .
N1 Ag1 Ag1' Br1 -134.8(3) . .
Br1 Ag1 Ag1' Br1 115.96(17) 12_656 .
Ag1 Ag1 Ag1' Br1 96.9(7) 12_656 .
Ag1 Ag1 Ag1' Br1 51.1(2) 11_666 .
Br1 Ag1 Ag1' Br1 -86.7(10) 2_655 .
Ag1' Ag1 Ag1' Br1 118.4(6) 12_656 .
Ag1 Ag1 Ag1' Br1 -0.8(7) 2_655 .
N1 Ag1 Ag1' Br1 109.25(14) . 12_656
Br1 Ag1 Ag1' Br1 -115.96(17) . 12_656
Ag1 Ag1 Ag1' Br1 -19.0(6) 12_656 12_656
Ag1 Ag1 Ag1' Br1 -64.81(8) 11_666 12_656
Br1 Ag1 Ag1' Br1 157.3(11) 2_655 12_656
Ag1' Ag1 Ag1' Br1 2.4(6) 12_656 12_656
Ag1 Ag1 Ag1' Br1 -116.8(5) 2_655 12_656
N1 Ag1 Ag1' Ag1 174.06(9) . 11_666
Br1 Ag1 Ag1' Ag1 -51.1(2) . 11_666
Br1 Ag1 Ag1' Ag1 64.81(8) 12_656 11_666
Ag1 Ag1 Ag1' Ag1 45.8(7) 12_656 11_666
Br1 Ag1 Ag1' Ag1 -137.8(11) 2_655 11_666
Ag1' Ag1 Ag1' Ag1 67.2(6) 12_656 11_666
Ag1 Ag1 Ag1' Ag1 -52.0(4) 2_655 11_666
N2 C1 C2 N1 0.8(3) . .
N2 C4 C5 C4 159.9(3) . 2_645
N2 C4 C5 C4 -78.0(3) . 15_655
N2 C4 C5 C4 37.8(3) . 16_545
N2 C3 N1 C2 -0.7(3) . .
N2 C3 N1 Ag1' 175.3(3) . .
N2 C3 N1 Ag1 -176.58(19) . .
C1 C2 N1 C3 -0.1(3) . .
C1 C2 N1 Ag1' -177.5(3) . .
C1 C2 N1 Ag1 175.6(2) . .
Ag1 Ag1' N1 C3 22.7(8) . .
Br1 Ag1' N1 C3 118.7(4) . .
Br1 Ag1' N1 C3 -45.5(5) 12_656 .
Ag1 Ag1' N1 C3 7.4(10) 11_666 .
Ag1 Ag1' N1 C2 -161.4(5) . .
Br1 Ag1' N1 C2 -65.4(4) . .
Br1 Ag1' N1 C2 130.3(2) 12_656 .
Ag1 Ag1' N1 C2 -176.8(6) 11_666 .
Br1 Ag1' N1 Ag1 96.0(7) . .
Br1 Ag1' N1 Ag1 -68.3(4) 12_656 .
Ag1 Ag1' N1 Ag1 -15.4(3) 11_666 .
Ag1' Ag1 N1 C3 -163.0(6) . .
Br1 Ag1 N1 C3 144.2(2) . .
Br1 Ag1 N1 C3 -71.1(3) 12_656 .
Ag1 Ag1 N1 C3 -11.3(3) 12_656 .
Ag1 Ag1 N1 C3 -126.5(4) 11_666 .
Br1 Ag1 N1 C3 33.1(3) 2_655 .
Ag1' Ag1 N1 C3 -18.3(3) 12_656 .
Ag1 Ag1 N1 C3 62.3(3) 2_655 .
Ag1' Ag1 N1 C2 22.2(6) . .
Br1 Ag1 N1 C2 -30.6(3) . .
Br1 Ag1 N1 C2 114.1(2) 12_656 .
Ag1 Ag1 N1 C2 173.8(2) 12_656 .
Ag1 Ag1 N1 C2 58.7(5) 11_666 .
Br1 Ag1 N1 C2 -141.7(2) 2_655 .
Ag1' Ag1 N1 C2 166.9(2) 12_656 .
Ag1 Ag1 N1 C2 -112.5(2) 2_655 .
Br1 Ag1 N1 Ag1' -52.8(5) . .
Br1 Ag1 N1 Ag1' 91.9(5) 12_656 .
Ag1 Ag1 N1 Ag1' 151.7(5) 12_656 .
Ag1 Ag1 N1 Ag1' 36.5(6) 11_666 .
Br1 Ag1 N1 Ag1' -163.9(5) 2_655 .
Ag1' Ag1 N1 Ag1' 144.7(5) 12_656 .
Ag1 Ag1 N1 Ag1' -134.7(5) 2_655 .
N1 C3 N2 C1 1.3(3) . .
N1 C3 N2 C4 177.1(2) . .
C2 C1 N2 C3 -1.3(3) . .
C2 C1 N2 C4 -177.4(2) . .
C5 C4 N2 C3 66.6(4) . .
C5 C4 N2 C1 -118.2(3) . .
N1 Ag1' Br1 Ag1 -92.1(7) . .
Br1 Ag1' Br1 Ag1 71.0(5) 12_656 .
Ag1 Ag1' Br1 Ag1 63.2(5) 11_666 .
Ag1 Ag1' Br1 Ag1 -63.2(5) . 11_666
N1 Ag1' Br1 Ag1 -155.4(3) . 11_666
Br1 Ag1' Br1 Ag1 7.78(15) 12_656 11_666
Ag1 Ag1' Br1 Ag1' -63.6(5) . 11_666
N1 Ag1' Br1 Ag1' -155.8(3) . 11_666
Br1 Ag1' Br1 Ag1' 7.37(19) 12_656 11_666
Ag1 Ag1' Br1 Ag1' -0.41(10) 11_666 11_666
Ag1 Ag1' Br1 Ag1 0.6(5) . 2_655
N1 Ag1' Br1 Ag1 -91.5(3) . 2_655
Br1 Ag1' Br1 Ag1 71.63(16) 12_656 2_655
Ag1 Ag1' Br1 Ag1 63.85(3) 11_666 2_655
N1 Ag1 Br1 Ag1' 55.6(5) . .
Br1 Ag1 Br1 Ag1' -87.0(6) 12_656 .
Ag1 Ag1 Br1 Ag1' -146.7(6) 12_656 .
Ag1 Ag1 Br1 Ag1' -112.5(6) 11_666 .
Br1 Ag1 Br1 Ag1' 156.9(6) 2_655 .
Ag1' Ag1 Br1 Ag1' -143.9(5) 12_656 .
Ag1 Ag1 Br1 Ag1' 179.3(6) 2_655 .
Ag1' Ag1 Br1 Ag1 112.5(6) . 11_666
N1 Ag1 Br1 Ag1 168.08(9) . 11_666
Br1 Ag1 Br1 Ag1 25.41(3) 12_656 11_666
Ag1 Ag1 Br1 Ag1 -34.20(3) 12_656 11_666
Br1 Ag1 Br1 Ag1 -90.60(2) 2_655 11_666
Ag1' Ag1 Br1 Ag1 -31.41(10) 12_656 11_666
Ag1 Ag1 Br1 Ag1 -68.229(16) 2_655 11_666
Ag1' Ag1 Br1 Ag1' 115.2(5) . 11_666
N1 Ag1 Br1 Ag1' 170.82(12) . 11_666
Br1 Ag1 Br1 Ag1' 28.15(9) 12_656 11_666
Ag1 Ag1 Br1 Ag1' -31.46(9) 12_656 11_666
Ag1 Ag1 Br1 Ag1' 2.74(10) 11_666 11_666
Br1 Ag1 Br1 Ag1' -87.86(10) 2_655 11_666
Ag1' Ag1 Br1 Ag1' -28.67(15) 12_656 11_666
Ag1 Ag1 Br1 Ag1' -65.49(9) 2_655 11_666
Ag1' Ag1 Br1 Ag1 -179.3(6) . 2_655
N1 Ag1 Br1 Ag1 -123.69(9) . 2_655
Br1 Ag1 Br1 Ag1 93.64(2) 12_656 2_655
Ag1 Ag1 Br1 Ag1 34.03(3) 12_656 2_655
Ag1 Ag1 Br1 Ag1 68.229(16) 11_666 2_655
Br1 Ag1 Br1 Ag1 -22.37(3) 2_655 2_655
Ag1' Ag1 Br1 Ag1 36.82(9) 12_656 2_655
